data_4338226
loop_
_publ_author_name
'K\"onig, Sonja N'
'Sch\"adle, Christoph'
'Maichle-M\"ossmer, C\"acilia'
'Anwander, Reiner'

_publ_section_title
;
 Silylamide Complexes of Chromium(II), Manganese(II), and Cobalt(II)
 Bearing the Ligands N(SiHMe2)2 and N(SiPhMe2)2.
;
_journal_issue 9
_journal_name_full 'Inorganic chemistry'
_journal_page_first 4585
_journal_page_last 4597
_journal_paper_doi 10.1021/ic5002682
_journal_volume 53
_journal_year 2014
_chemical_formula_sum 'C40 H60 Cr N2 O2 Si4'
_chemical_formula_weight 765.26
_chemical_name_systematic
; 
 ? 
;
_space_group_IT_number 14
_symmetry_cell_setting monoclinic
_symmetry_space_group_name_Hall '-P 2ybc'
_symmetry_space_group_name_H-M 'P 1 21/c 1'
_atom_sites_solution_hydrogens difmap
_atom_sites_solution_primary direct
_atom_sites_solution_secondary difmap
_audit_creation_method SHELXL-97
_cell_angle_alpha 90.00
_cell_angle_beta 111.877(2)
_cell_angle_gamma 90.00
_cell_formula_units_Z 2
_cell_length_a 11.4798(6)
_cell_length_b 17.8748(8)
_cell_length_c 10.6447(5)
_cell_measurement_reflns_used 9799
_cell_measurement_temperature 100(2)
_cell_measurement_theta_max 60.96
_cell_measurement_theta_min 4.45
_cell_volume 2026.98(17)
_computing_cell_refinement SAINT
_computing_data_collection COSMO
_computing_data_reduction SAINT
_computing_structure_refinement 'SHELXL-97 (Sheldrick, 1997)'
_computing_structure_solution 'SHELXS-97 (Sheldrick, 1990)'
_diffrn_ambient_temperature 100(2)
_diffrn_measured_fraction_theta_full 0.999
_diffrn_measured_fraction_theta_max 0.999
_diffrn_measurement_device_type 'APEX II DUO'
_diffrn_measurement_method 'omega/phi scans'
_diffrn_radiation_monochromator graphite
_diffrn_radiation_source 'fine-focus sealed tube'
_diffrn_radiation_type MoK\a
_diffrn_radiation_wavelength 0.71073
_diffrn_reflns_av_R_equivalents 0.0246
_diffrn_reflns_av_sigmaI/netI 0.0092
_diffrn_reflns_limit_h_max 15
_diffrn_reflns_limit_h_min -15
_diffrn_reflns_limit_k_max 23
_diffrn_reflns_limit_k_min -23
_diffrn_reflns_limit_l_max 14
_diffrn_reflns_limit_l_min -14
_diffrn_reflns_number 89415
_diffrn_reflns_theta_full 28.28
_diffrn_reflns_theta_max 28.28
_diffrn_reflns_theta_min 1.91
_exptl_absorpt_coefficient_mu 0.436
_exptl_absorpt_correction_T_max 0.9168
_exptl_absorpt_correction_T_min 0.8484
_exptl_absorpt_correction_type numerical
_exptl_absorpt_process_details sadabs
_exptl_crystal_colour violet
_exptl_crystal_density_diffrn 1.254
_exptl_crystal_density_method 'not measured'
_exptl_crystal_description plate
_exptl_crystal_F_000 820
_exptl_crystal_size_max 0.30
_exptl_crystal_size_mid 0.30
_exptl_crystal_size_min 0.16
_refine_diff_density_max 0.411
_refine_diff_density_min -0.470
_refine_diff_density_rms 0.053
_refine_ls_extinction_method none
_refine_ls_goodness_of_fit_ref 1.088
_refine_ls_hydrogen_treatment refall
_refine_ls_matrix_type full
_refine_ls_number_parameters 343
_refine_ls_number_reflns 5025
_refine_ls_number_restraints 0
_refine_ls_restrained_S_all 1.088
_refine_ls_R_factor_all 0.0302
_refine_ls_R_factor_gt 0.0273
_refine_ls_shift/su_max 0.006
_refine_ls_shift/su_mean 0.000
_refine_ls_structure_factor_coef Fsqd
_refine_ls_weighting_details 'calc w=1/[\s^2^(Fo^2^)+(0.0412P)^2^+1.0555P] where P=(Fo^2^+2Fc^2^)/3'
_refine_ls_weighting_scheme calc
_refine_ls_wR_factor_gt 0.0810
_refine_ls_wR_factor_ref 0.0832
_reflns_number_gt 4583
_reflns_number_total 5025
_reflns_threshold_expression >2sigma(I)
_cod_data_source_file ic5002682_si_002.cif
_cod_data_source_block 11
_cod_depositor_comments 'Adding full bibliography for 4338216--4338226.cif.'
_cod_original_sg_symbol_H-M P21/c
_cod_database_code 4338226

loop_
_symmetry_equiv_pos_as_xyz
'x, y, z'
'-x, y+1/2, -z+1/2'
'-x, -y, -z'
'x, -y-1/2, z-1/2'

loop_
_atom_site_label
_atom_site_type_symbol
_atom_site_fract_x
_atom_site_fract_y
_atom_site_fract_z
_atom_site_U_iso_or_equiv
_atom_site_adp_type
_atom_site_occupancy
_atom_site_symmetry_multiplicity
_atom_site_calc_flag
_atom_site_refinement_flags
C1 C 0.54855(12) 0.48547(8) 0.21729(14) 0.0201(2) Uani 1 1 d .
C2 C 0.70312(12) 0.41208(7) 0.48411(13) 0.0182(2) Uani 1 1 d .
C3 C 0.67553(10) 0.57964(6) 0.46220(12) 0.0134(2) Uani 1 1 d .
C4 C 0.68004(11) 0.57871(7) 0.59535(12) 0.0164(2) Uani 1 1 d .
C5 C 0.66493(12) 0.64393(7) 0.65991(13) 0.0207(2) Uani 1 1 d .
C6 C 0.64403(12) 0.71164(7) 0.59197(14) 0.0220(3) Uani 1 1 d .
C7 C 0.63656(13) 0.71416(7) 0.45868(14) 0.0219(3) Uani 1 1 d .
C8 C 0.65182(12) 0.64883(7) 0.39520(13) 0.0182(2) Uani 1 1 d .
C9 C 0.75343(13) 0.58341(7) 0.06764(13) 0.0197(2) Uani 1 1 d .
C10 C 1.00350(12) 0.50617(8) 0.18845(14) 0.0184(2) Uani 1 1 d .
C11 C 0.76331(10) 0.41645(6) 0.06908(11) 0.0126(2) Uani 1 1 d .
C12 C 0.72022(11) 0.35367(7) 0.11772(12) 0.0158(2) Uani 1 1 d .
C13 C 0.66319(12) 0.29346(7) 0.03405(13) 0.0192(2) Uani 1 1 d .
C14 C 0.64751(12) 0.29490(7) -0.10188(13) 0.0196(2) Uani 1 1 d .
C15 C 0.69091(12) 0.35575(7) -0.15280(12) 0.0190(2) Uani 1 1 d .
C16 C 0.74822(11) 0.41544(7) -0.06791(12) 0.0155(2) Uani 1 1 d .
C17 C 0.96663(14) 0.66655(7) 0.39188(13) 0.0217(3) Uani 1 1 d .
C18 C 0.9877(2) 0.74550(8) 0.44401(16) 0.0353(4) Uani 1 1 d .
C19 C 1.01731(15) 0.74042(8) 0.59475(15) 0.0255(3) Uani 1 1 d .
C20 C 0.98453(11) 0.66082(7) 0.61803(12) 0.0159(2) Uani 1 1 d .
O1 O 0.99901(8) 0.61782(5) 0.50868(8) 0.01492(18) Uani 1 1 d .
N1 N 0.83100(9) 0.49936(5) 0.33470(10) 0.01091(19) Uani 1 1 d .
Si1 Si 0.69785(3) 0.493279(17) 0.36996(3) 0.01129(8) Uani 1 1 d .
Si2 Si 0.83535(3) 0.501669(16) 0.17697(3) 0.01128(8) Uani 1 1 d .
Cr1 Cr 1.0000 0.5000 0.5000 0.00927(7) Uani 1 2 d S
H2A H 0.877(2) 0.6589(11) 0.335(2) 0.043(5) Uiso 1 1 d .
H2B H 1.0124(18) 0.6517(11) 0.3420(19) 0.036(5) Uiso 1 1 d .
H4A H 0.978(2) 0.7741(13) 0.627(2) 0.047(6) Uiso 1 1 d .
H4B H 1.106(2) 0.7483(12) 0.645(2) 0.047(6) Uiso 1 1 d .
H5A H 1.0362(15) 0.6396(9) 0.6999(16) 0.019(4) Uiso 1 1 d .
H5B H 0.8962(16) 0.6572(9) 0.6117(17) 0.026(4) Uiso 1 1 d .
H6A H 0.480(2) 0.4818(12) 0.248(2) 0.041(5) Uiso 1 1 d .
H6B H 0.5460(19) 0.4414(11) 0.1705(19) 0.038(5) Uiso 1 1 d .
H6C H 0.5336(19) 0.5311(12) 0.164(2) 0.039(5) Uiso 1 1 d .
H7A H 0.7687(16) 0.4166(10) 0.5732(18) 0.027(4) Uiso 1 1 d .
H7B H 0.6243(17) 0.4064(10) 0.4982(18) 0.031(5) Uiso 1 1 d .
H7C H 0.7182(15) 0.3660(10) 0.4490(17) 0.022(4) Uiso 1 1 d .
H9 H 0.6948(15) 0.5331(10) 0.6429(16) 0.020(4) Uiso 1 1 d .
H10 H 0.6682(17) 0.6401(10) 0.7485(19) 0.030(4) Uiso 1 1 d .
H11 H 0.6350(16) 0.7571(10) 0.6341(17) 0.029(4) Uiso 1 1 d .
H12 H 0.6221(18) 0.7595(11) 0.4104(18) 0.035(5) Uiso 1 1 d .
H13 H 0.6465(15) 0.6527(9) 0.3032(17) 0.021(4) Uiso 1 1 d .
H21A H 0.7887(18) 0.6301(11) 0.1080(19) 0.036(5) Uiso 1 1 d .
H21B H 0.6658(19) 0.5836(11) 0.0496(19) 0.040(5) Uiso 1 1 d .
H21C H 0.765(2) 0.5810(13) -0.017(2) 0.053(6) Uiso 1 1 d .
H22A H 1.061(2) 0.4805(13) 0.262(3) 0.053(6) Uiso 1 1 d .
H22B H 1.032(2) 0.5556(14) 0.200(2) 0.060(7) Uiso 1 1 d .
H22C H 1.011(2) 0.4872(13) 0.118(3) 0.055(7) Uiso 1 1 d .
H24 H 0.7300(14) 0.3530(9) 0.2111(16) 0.017(4) Uiso 1 1 d .
H25 H 0.6336(15) 0.2536(10) 0.0703(16) 0.024(4) Uiso 1 1 d .
H26 H 0.6069(16) 0.2545(10) -0.1613(17) 0.028(4) Uiso 1 1 d .
H27 H 0.6792(16) 0.3577(10) -0.2461(18) 0.024(4) Uiso 1 1 d .
H28 H 0.7775(15) 0.4565(9) -0.1046(16) 0.021(4) Uiso 1 1 d .
H3A H 0.918(3) 0.774(2) 0.402(3) 0.107(12) Uiso 1 1 d .
H3B H 1.037(3) 0.7738(17) 0.419(3) 0.086(9) Uiso 1 1 d .

loop_
_atom_site_aniso_label
_atom_site_aniso_U_11
_atom_site_aniso_U_22
_atom_site_aniso_U_33
_atom_site_aniso_U_23
_atom_site_aniso_U_13
_atom_site_aniso_U_12
C1 0.0111(5) 0.0274(6) 0.0194(6) -0.0051(5) 0.0030(5) -0.0003(5)
C2 0.0204(6) 0.0158(6) 0.0206(6) 0.0012(4) 0.0102(5) -0.0027(4)
C3 0.0103(5) 0.0151(5) 0.0148(5) -0.0013(4) 0.0049(4) -0.0002(4)
C4 0.0157(5) 0.0178(6) 0.0167(5) 0.0011(4) 0.0071(4) 0.0005(4)
C5 0.0214(6) 0.0256(6) 0.0179(6) -0.0043(5) 0.0107(5) -0.0010(5)
C6 0.0211(6) 0.0193(6) 0.0269(6) -0.0077(5) 0.0105(5) 0.0006(5)
C7 0.0247(6) 0.0151(6) 0.0257(6) 0.0020(5) 0.0093(5) 0.0039(5)
C8 0.0208(6) 0.0184(6) 0.0157(5) 0.0012(4) 0.0072(5) 0.0016(4)
C9 0.0242(6) 0.0156(6) 0.0146(6) 0.0027(4) 0.0017(5) -0.0007(5)
C10 0.0145(6) 0.0257(7) 0.0168(6) -0.0027(5) 0.0079(5) -0.0047(4)
C11 0.0102(5) 0.0144(5) 0.0123(5) -0.0010(4) 0.0031(4) 0.0007(4)
C12 0.0178(5) 0.0158(5) 0.0135(5) -0.0002(4) 0.0055(4) 0.0005(4)
C13 0.0208(6) 0.0145(5) 0.0219(6) -0.0007(4) 0.0075(5) -0.0016(4)
C14 0.0194(6) 0.0162(6) 0.0193(6) -0.0053(4) 0.0027(5) 0.0005(4)
C15 0.0207(6) 0.0222(6) 0.0120(5) -0.0027(4) 0.0036(4) 0.0029(5)
C16 0.0153(5) 0.0177(5) 0.0137(5) 0.0002(4) 0.0056(4) 0.0001(4)
C17 0.0350(7) 0.0149(6) 0.0156(6) 0.0038(4) 0.0098(5) 0.0037(5)
C18 0.0619(11) 0.0150(6) 0.0221(7) 0.0020(5) 0.0078(7) -0.0084(7)
C19 0.0391(8) 0.0137(6) 0.0246(7) -0.0041(5) 0.0130(6) -0.0045(5)
C20 0.0169(5) 0.0154(5) 0.0143(5) -0.0014(4) 0.0046(4) 0.0000(4)
O1 0.0203(4) 0.0110(4) 0.0121(4) 0.0005(3) 0.0045(3) 0.0005(3)
N1 0.0092(4) 0.0130(5) 0.0095(4) -0.0004(3) 0.0023(4) -0.0007(3)
Si1 0.00968(15) 0.01231(15) 0.01155(16) -0.00046(10) 0.00356(12) -0.00102(10)
Si2 0.01139(16) 0.01255(16) 0.00914(15) 0.00037(10) 0.00292(12) -0.00134(10)
Cr1 0.00869(13) 0.00976(13) 0.00836(13) -0.00005(8) 0.00201(10) -0.00020(8)

loop_
_atom_type_symbol
_atom_type_description
_atom_type_scat_dispersion_real
_atom_type_scat_dispersion_imag
_atom_type_scat_source
C C 0.0033 0.0016 'International Tables Vol C Tables 4.2.6.8 and 6.1.1.4'
N N 0.0061 0.0033 'International Tables Vol C Tables 4.2.6.8 and 6.1.1.4'
O O 0.0106 0.0060 'International Tables Vol C Tables 4.2.6.8 and 6.1.1.4'
Si Si 0.0817 0.0704 'International Tables Vol C Tables 4.2.6.8 and 6.1.1.4'
Cr Cr 0.3209 0.6236 'International Tables Vol C Tables 4.2.6.8 and 6.1.1.4'
H H 0.0000 0.0000 'International Tables Vol C Tables 4.2.6.8 and 6.1.1.4'

loop_
_geom_angle_atom_site_label_1
_geom_angle_atom_site_label_2
_geom_angle_atom_site_label_3
_geom_angle
_geom_angle_site_symmetry_1
_geom_angle_site_symmetry_3
Si1 C1 H6A 108.1(13) . .
Si1 C1 H6B 111.4(12) . .
H6A C1 H6B 105.1(17) . .
Si1 C1 H6C 110.5(12) . .
H6A C1 H6C 105.5(17) . .
H6B C1 H6C 115.8(17) . .
Si1 C2 H7A 113.2(10) . .
Si1 C2 H7B 111.8(11) . .
H7A C2 H7B 106.5(14) . .
Si1 C2 H7C 112.6(10) . .
H7A C2 H7C 105.6(14) . .
H7B C2 H7C 106.6(14) . .
C4 C3 C8 116.91(11) . .
C4 C3 Si1 123.60(9) . .
C8 C3 Si1 119.49(9) . .
C5 C4 C3 121.61(11) . .
C5 C4 H9 119.2(10) . .
C3 C4 H9 119.1(10) . .
C6 C5 C4 120.12(12) . .
C6 C5 H10 121.8(11) . .
C4 C5 H10 118.1(11) . .
C5 C6 C7 119.63(12) . .
C5 C6 H11 121.9(11) . .
C7 C6 H11 118.5(11) . .
C6 C7 C8 119.81(12) . .
C6 C7 H12 121.1(11) . .
C8 C7 H12 119.1(11) . .
C7 C8 C3 121.89(11) . .
C7 C8 H13 117.6(10) . .
C3 C8 H13 120.5(10) . .
Si2 C9 H21A 111.6(11) . .
Si2 C9 H21B 112.0(12) . .
H21A C9 H21B 109.0(17) . .
Si2 C9 H21C 109.5(13) . .
H21A C9 H21C 106.1(17) . .
H21B C9 H21C 108.4(17) . .
Si2 C10 H22A 114.7(14) . .
Si2 C10 H22B 110.2(15) . .
H22A C10 H22B 104.5(19) . .
Si2 C10 H22C 111.1(16) . .
H22A C10 H22C 106(2) . .
H22B C10 H22C 110(2) . .
C12 C11 C16 116.74(10) . .
C12 C11 Si2 123.53(9) . .
C16 C11 Si2 119.70(9) . .
C13 C12 C11 121.89(11) . .
C13 C12 H24 119.9(9) . .
C11 C12 H24 118.2(9) . .
C14 C13 C12 119.88(12) . .
C14 C13 H25 121.3(10) . .
C12 C13 H25 118.8(10) . .
C15 C14 C13 119.66(11) . .
C15 C14 H26 119.3(10) . .
C13 C14 H26 121.0(10) . .
C14 C15 C16 119.86(11) . .
C14 C15 H27 120.3(10) . .
C16 C15 H27 119.8(10) . .
C15 C16 C11 121.94(11) . .
C15 C16 H28 118.6(10) . .
C11 C16 H28 119.4(10) . .
O1 C17 C18 107.05(10) . .
O1 C17 H2A 108.6(12) . .
C18 C17 H2A 110.1(12) . .
O1 C17 H2B 107.8(12) . .
C18 C17 H2B 116.0(12) . .
H2A C17 H2B 107.1(16) . .
C17 C18 C19 106.06(11) . .
C17 C18 H3A 111(2) . .
C19 C18 H3A 111(2) . .
C17 C18 H3B 118(2) . .
C19 C18 H3B 116.6(19) . .
H3A C18 H3B 94(3) . .
C18 C19 C20 104.97(11) . .
C18 C19 H4A 114.7(14) . .
C20 C19 H4A 112.3(14) . .
C18 C19 H4B 110.2(12) . .
C20 C19 H4B 108.7(13) . .
H4A C19 H4B 105.9(18) . .
O1 C20 C19 104.82(10) . .
O1 C20 H5A 108.1(10) . .
C19 C20 H5A 115.2(10) . .
O1 C20 H5B 109.2(10) . .
C19 C20 H5B 111.1(10) . .
H5A C20 H5B 108.3(14) . .
C17 O1 C20 107.44(9) . .
C17 O1 Cr1 124.53(7) . .
C20 O1 Cr1 124.53(7) . .
Si2 N1 Si1 125.25(6) . .
Si2 N1 Cr1 118.35(5) . .
Si1 N1 Cr1 116.36(5) . .
N1 Si1 C1 114.69(6) . .
N1 Si1 C2 112.05(5) . .
C1 Si1 C2 107.54(6) . .
N1 Si1 C3 111.50(5) . .
C1 Si1 C3 104.64(6) . .
C2 Si1 C3 105.77(6) . .
N1 Si2 C9 115.92(5) . .
N1 Si2 C10 110.03(6) . .
C9 Si2 C10 105.63(6) . .
N1 Si2 C11 114.28(5) . .
C9 Si2 C11 104.08(6) . .
C10 Si2 C11 106.08(5) . .
N1 Cr1 N1 180.0 . 3_766
N1 Cr1 O1 88.62(3) . 3_766
N1 Cr1 O1 91.38(3) 3_766 3_766
N1 Cr1 O1 91.38(3) . .
N1 Cr1 O1 88.62(3) 3_766 .
O1 Cr1 O1 180.0 3_766 .

loop_
_geom_bond_atom_site_label_1
_geom_bond_atom_site_label_2
_geom_bond_distance
_geom_bond_site_symmetry_2
C1 Si1 1.8768(13) .
C1 H6A 0.96(2) .
C1 H6B 0.93(2) .
C1 H6C 0.97(2) .
C2 Si1 1.8794(13) .
C2 H7A 0.970(18) .
C2 H7B 0.976(18) .
C2 H7C 0.947(17) .
C3 C4 1.3989(16) .
C3 C8 1.4028(17) .
C3 Si1 1.8974(12) .
C4 C5 1.3966(17) .
C4 H9 0.940(17) .
C5 C6 1.3843(19) .
C5 H10 0.932(19) .
C6 C7 1.3898(19) .
C6 H11 0.952(18) .
C7 C8 1.3925(18) .
C7 H12 0.94(2) .
C8 H13 0.960(16) .
C9 Si2 1.8862(13) .
C9 H21A 0.96(2) .
C9 H21B 0.95(2) .
C9 H21C 0.96(2) .
C10 Si2 1.8899(13) .
C10 H22A 0.94(2) .
C10 H22B 0.93(3) .
C10 H22C 0.86(3) .
C11 C12 1.4010(16) .
C11 C16 1.4030(16) .
C11 Si2 1.9015(12) .
C12 C13 1.3948(17) .
C12 H24 0.958(16) .
C13 C14 1.3902(18) .
C13 H25 0.933(18) .
C14 C15 1.3878(18) .
C14 H26 0.959(18) .
C15 C16 1.3945(17) .
C15 H27 0.952(18) .
C16 H28 0.950(17) .
C17 O1 1.4484(14) .
C17 C18 1.5026(19) .
C17 H2A 0.99(2) .
C17 H2B 0.91(2) .
C18 C19 1.514(2) .
C18 H3A 0.91(4) .
C18 H3B 0.87(3) .
C19 C20 1.5155(17) .
C19 H4A 0.89(2) .
C19 H4B 0.97(2) .
C20 O1 1.4552(14) .
C20 H5A 0.933(16) .
C20 H5B 0.993(18) .
O1 Cr1 2.1083(9) .
N1 Si2 1.6987(10) .
N1 Si1 1.7079(11) .
N1 Cr1 2.0775(10) .
C3 Cr1 3.866(1) .
C11 Cr1 4.622(1) .
Cr1 N1 2.0776(10) 3_766
Cr1 O1 2.1082(9) 3_766
